data_2238758
loop_
_publ_author_name
'Suponitsky, Kyrill Yu.'
'Chernyshev, Victor M.'
'Mazharova, Anna G.'
'Palysaeva, Nadezhda V.'
'Sheremetev, Aleksei B.'

_publ_section_title
;
 6-(3,5-Dimethyl-1<i>H</i>-pyrazol-1-yl)-1,2,4,5-tetrazin-3(2<i>H</i>)-one
;
_journal_issue 11
_journal_name_full 'Acta Crystallographica Section E'
_journal_page_first o1630
_journal_page_last o1631
_journal_paper_doi 10.1107/S1600536813027360
_journal_volume 69
_journal_year 2013
_chemical_formula_iupac 'C7 H8 N6 O'
_chemical_formula_moiety 'C7 H8 N6 O'
_chemical_formula_sum 'C7 H8 N6 O'
_chemical_formula_weight 192.19
_chemical_melting_point_gt 474
_chemical_melting_point_lt 473
_chemical_name_systematic
;
6-(3,5-Dimethyl-1<i>H</i>-pyrazol-1-yl)-1,2,4,5-tetrazin-3(2<i>H</i>)-one
;
_space_group_IT_number 33
_symmetry_cell_setting orthorhombic
_symmetry_space_group_name_Hall 'P 2c -2n'
_symmetry_space_group_name_H-M 'P n a 21'
_atom_sites_solution_hydrogens mixed
_atom_sites_solution_primary direct
_atom_sites_solution_secondary difmap
_audit_creation_method SHELXL-97
_cell_angle_alpha 90.00
_cell_angle_beta 90.00
_cell_angle_gamma 90.00
_cell_formula_units_Z 4
_cell_length_a 12.1431(11)
_cell_length_b 12.6551(12)
_cell_length_c 5.3907(5)
_cell_measurement_reflns_used 4489
_cell_measurement_temperature 120(2)
_cell_measurement_theta_max 30.16
_cell_measurement_theta_min 2.32
_cell_volume 828.40(13)
_computing_cell_refinement 'SAINT (Bruker, 2009)'
_computing_data_collection 'APEX (Bruker, 2009)'
_computing_data_reduction 'SAINT (Bruker, 2009)'
_computing_molecular_graphics 'SHELXTL (Sheldrick, 2008)'
_computing_publication_material 'SHELXTL (Sheldrick, 2008), PLATON (Spek, 2009) and publCIF (Westrip, 2010)'
_computing_structure_refinement 'SHELXTL (Sheldrick, 2008)'
_computing_structure_solution 'SHELXTL (Sheldrick, 2008)'
_diffrn_ambient_temperature 120(2)
_diffrn_measured_fraction_theta_full 1.000
_diffrn_measured_fraction_theta_max 1.000
_diffrn_measurement_device_type 'Bruker APEXII CCD'
_diffrn_measurement_method '\f and \w scans'
_diffrn_radiation_monochromator graphite
_diffrn_radiation_source 'sealed tube'
_diffrn_radiation_type MoK\a
_diffrn_radiation_wavelength 0.71073
_diffrn_reflns_av_R_equivalents 0.0496
_diffrn_reflns_av_sigmaI/netI 0.0233
_diffrn_reflns_limit_h_max 17
_diffrn_reflns_limit_h_min -17
_diffrn_reflns_limit_k_max 17
_diffrn_reflns_limit_k_min -17
_diffrn_reflns_limit_l_max 7
_diffrn_reflns_limit_l_min -7
_diffrn_reflns_number 14157
_diffrn_reflns_theta_full 30.24
_diffrn_reflns_theta_max 30.24
_diffrn_reflns_theta_min 2.32
_exptl_absorpt_coefficient_mu 0.114
_exptl_absorpt_correction_type none
_exptl_crystal_colour red
_exptl_crystal_density_diffrn 1.541
_exptl_crystal_density_method 'not measured'
_exptl_crystal_description prizm
_exptl_crystal_F_000 400
_exptl_crystal_size_max 0.28
_exptl_crystal_size_mid 0.22
_exptl_crystal_size_min 0.20
_refine_diff_density_max 0.395
_refine_diff_density_min -0.280
_refine_ls_extinction_method none
_refine_ls_goodness_of_fit_ref 1.053
_refine_ls_hydrogen_treatment mixed
_refine_ls_matrix_type full
_refine_ls_number_parameters 133
_refine_ls_number_reflns 1353
_refine_ls_number_restraints 1
_refine_ls_restrained_S_all 1.052
_refine_ls_R_factor_all 0.0436
_refine_ls_R_factor_gt 0.0371
_refine_ls_shift/su_max 0.000
_refine_ls_shift/su_mean 0.000
_refine_ls_structure_factor_coef Fsqd
_refine_ls_weighting_details 'calc w=1/[\s^2^(Fo^2^)+(0.0529P)^2^+0.2463P] where P=(Fo^2^+2Fc^2^)/3'
_refine_ls_weighting_scheme calc
_refine_ls_wR_factor_gt 0.0896
_refine_ls_wR_factor_ref 0.0938
_reflns_number_gt 1228
_reflns_number_total 1353
_reflns_threshold_expression I>2\s(I)
_cod_data_source_file kq2010.cif
_cod_data_source_block I
_cod_database_code 2238758

loop_
_symmetry_equiv_pos_as_xyz
'x, y, z'
'-x, -y, z+1/2'
'x+1/2, -y+1/2, z'
'-x+1/2, y+1/2, z+1/2'

loop_
_atom_site_type_symbol
_atom_site_label
_atom_site_fract_x
_atom_site_fract_y
_atom_site_fract_z
_atom_site_U_iso_or_equiv
_atom_site_adp_type
_atom_site_calc_flag
_atom_site_refinement_flags
_atom_site_occupancy
_atom_site_symmetry_multiplicity
O O1 0.86033(12) 0.65658(12) 1.3631(3) 0.0238(3) Uani d . 1 1
N N1 0.85424(13) 0.38253(13) 0.4472(3) 0.0155(3) Uani d . 1 1
N N2 0.76721(12) 0.41809(12) 0.5895(3) 0.0144(3) Uani d . 1 1
N N3 0.89653(13) 0.50888(12) 0.8195(3) 0.0158(3) Uani d . 1 1
N N4 0.91664(13) 0.57202(12) 1.0123(3) 0.0155(3) Uani d . 1 1
H H4 0.989(2) 0.583(2) 1.029(7) 0.034(7) Uiso d . 1 1
N N5 0.70626(13) 0.52560(13) 0.9220(3) 0.0188(4) Uani d . 1 1
N N6 0.72745(13) 0.58417(14) 1.1110(4) 0.0202(4) Uani d . 1 1
C C1 0.80934(15) 0.31818(14) 0.2799(4) 0.0148(3) Uani d . 1 1
C C2 0.69351(15) 0.31263(15) 0.3124(4) 0.0173(4) Uani d . 1 1
H H2A 0.6432 0.2729 0.2149 0.021 Uiso calc R 1 1
C C3 0.66818(15) 0.37567(14) 0.5118(4) 0.0156(4) Uani d . 1 1
C C4 0.87981(15) 0.26232(15) 0.0946(4) 0.0186(4) Uani d . 1 1
H H4A 0.9493 0.3008 0.0741 0.028 Uiso calc R 1 1
H H4B 0.8413 0.2591 -0.0650 0.028 Uiso calc R 1 1
H H4C 0.8951 0.1905 0.1529 0.028 Uiso calc R 1 1
C C5 0.55864(15) 0.39560(17) 0.6288(4) 0.0227(4) Uani d . 1 1
H H5A 0.5624 0.3785 0.8059 0.034 Uiso calc R 1 1
H H5B 0.5028 0.3512 0.5489 0.034 Uiso calc R 1 1
H H5C 0.5389 0.4702 0.6085 0.034 Uiso calc R 1 1
C C6 0.79310(14) 0.48639(14) 0.7861(4) 0.0139(3) Uani d . 1 1
C C7 0.83879(16) 0.60685(15) 1.1765(4) 0.0168(4) Uani d . 1 1

loop_
_atom_site_aniso_label
_atom_site_aniso_U_11
_atom_site_aniso_U_22
_atom_site_aniso_U_33
_atom_site_aniso_U_12
_atom_site_aniso_U_13
_atom_site_aniso_U_23
O1 0.0219(7) 0.0287(7) 0.0207(7) 0.0014(6) -0.0019(6) -0.0093(6)
N1 0.0105(6) 0.0199(7) 0.0162(7) -0.0001(6) 0.0027(6) -0.0025(6)
N2 0.0093(6) 0.0197(7) 0.0144(7) -0.0004(5) 0.0012(6) -0.0029(6)
N3 0.0123(7) 0.0206(7) 0.0145(8) 0.0001(6) -0.0012(6) -0.0022(6)
N4 0.0100(6) 0.0205(7) 0.0161(7) 0.0001(6) -0.0020(6) -0.0016(6)
N5 0.0125(7) 0.0223(8) 0.0216(8) 0.0002(6) 0.0015(7) -0.0056(7)
N6 0.0145(7) 0.0240(8) 0.0221(9) -0.0001(6) 0.0015(7) -0.0072(7)
C1 0.0141(8) 0.0154(7) 0.0147(8) -0.0008(6) 0.0000(7) 0.0013(7)
C2 0.0133(8) 0.0194(8) 0.0192(9) -0.0028(6) -0.0020(7) -0.0022(8)
C3 0.0118(8) 0.0187(8) 0.0164(8) -0.0010(6) -0.0013(7) -0.0003(7)
C4 0.0160(8) 0.0227(9) 0.0171(8) 0.0004(7) 0.0022(8) -0.0029(7)
C5 0.0092(8) 0.0326(10) 0.0263(11) -0.0013(7) -0.0008(8) -0.0071(9)
C6 0.0131(8) 0.0162(8) 0.0125(8) 0.0001(6) 0.0008(7) -0.0003(7)
C7 0.0149(8) 0.0180(8) 0.0176(9) 0.0011(6) -0.0013(7) -0.0004(7)

loop_
_atom_type_symbol
_atom_type_description
_atom_type_scat_dispersion_real
_atom_type_scat_dispersion_imag
_atom_type_scat_source
C C 0.0033 0.0000 'International Tables Vol C Tables 4.2.6.8 and 6.1.1.4'
H H 0.0000 0.0000 'International Tables Vol C Tables 4.2.6.8 and 6.1.1.4'
N N 0.0061 0.0000 'International Tables Vol C Tables 4.2.6.8 and 6.1.1.4'
O O 0.0106 0.0000 'International Tables Vol C Tables 4.2.6.8 and 6.1.1.4'

loop_
_geom_angle_atom_site_label_1
_geom_angle_atom_site_label_2
_geom_angle_atom_site_label_3
_geom_angle
C1 N1 N2 105.18(15)
N1 N2 C3 111.78(16)
N1 N2 C6 116.66(14)
C3 N2 C6 131.54(16)
C6 N3 N4 114.58(15)
N3 N4 C7 124.80(16)
N3 N4 H4 111(2)
C7 N4 H4 124(2)
N6 N5 C6 118.45(15)
N5 N6 C7 120.11(17)
N1 C1 C2 110.64(17)
N1 C1 C4 120.53(17)
C2 C1 C4 128.82(17)
C3 C2 C1 106.84(17)
C3 C2 H2A 126.6
C1 C2 H2A 126.6
C2 C3 N2 105.54(16)
C2 C3 C5 128.92(17)
N2 C3 C5 125.54(18)
C1 C4 H4A 109.5
C1 C4 H4B 109.5
H4A C4 H4B 109.5
C1 C4 H4C 109.5
H4A C4 H4C 109.5
H4B C4 H4C 109.5
C3 C5 H5A 109.5
C3 C5 H5B 109.5
H5A C5 H5B 109.5
C3 C5 H5C 109.5
H5A C5 H5C 109.5
H5B C5 H5C 109.5
N3 C6 N5 125.96(16)
N3 C6 N2 117.11(15)
N5 C6 N2 116.91(15)
O1 C7 N4 123.63(18)
O1 C7 N6 120.87(18)
N4 C7 N6 115.47(18)

loop_
_geom_bond_atom_site_label_1
_geom_bond_atom_site_label_2
_geom_bond_distance
O1 C7 1.215(3)
N1 C1 1.332(3)
N1 N2 1.381(2)
N2 C3 1.382(2)
N2 C6 1.403(2)
N3 C6 1.300(2)
N3 N4 1.334(2)
N4 C7 1.368(3)
N4 H4 0.89(3)
N5 N6 1.286(2)
N5 C6 1.377(2)
N6 C7 1.427(2)
C1 C2 1.419(2)
C1 C4 1.494(3)
C2 C3 1.373(3)
C2 H2A 0.9500
C3 C5 1.494(3)
C4 H4A 0.9800
C4 H4B 0.9800
C4 H4C 0.9800
C5 H5A 0.9800
C5 H5B 0.9800
C5 H5C 0.9800

loop_
_geom_hbond_atom_site_label_D
_geom_hbond_atom_site_label_H
_geom_hbond_atom_site_label_A
_geom_hbond_site_symmetry_A
_geom_hbond_distance_DH
_geom_hbond_distance_HA
_geom_hbond_distance_DA
_geom_hbond_angle_DHA
_geom_hbond_publ_flag
N4 H4 N1 2_765 0.89(3) 2.00(3) 2.863(2) 161(3) yes
C2 H2A O1 4_643 0.95 2.40 3.193(3) 141 yes

loop_
_geom_torsion_atom_site_label_1
_geom_torsion_atom_site_label_2
_geom_torsion_atom_site_label_3
_geom_torsion_atom_site_label_4
_geom_torsion
C1 N1 N2 C3 0.3(2)
C1 N1 N2 C6 178.57(15)
C6 N3 N4 C7 4.1(3)
C6 N5 N6 C7 -0.3(3)
N2 N1 C1 C2 0.4(2)
N2 N1 C1 C4 -178.72(16)
N1 C1 C2 C3 -1.0(2)
C4 C1 C2 C3 178.11(19)
C1 C2 C3 N2 1.0(2)
C1 C2 C3 C5 -178.20(19)
N1 N2 C3 C2 -0.8(2)
C6 N2 C3 C2 -178.82(18)
N1 N2 C3 C5 178.44(18)
C6 N2 C3 C5 0.5(3)
N4 N3 C6 N5 3.3(3)
N4 N3 C6 N2 -178.47(16)
N6 N5 C6 N3 -5.2(3)
N6 N5 C6 N2 176.59(18)
N1 N2 C6 N3 -1.0(2)
C3 N2 C6 N3 176.88(19)
N1 N2 C6 N5 177.36(16)
C3 N2 C6 N5 -4.7(3)
N3 N4 C7 O1 173.22(18)
N3 N4 C7 N6 -8.9(3)
N5 N6 C7 O1 -175.41(19)
N5 N6 C7 N4 6.6(3)
